data_7219434
loop_
_publ_author_name
'Singh, Namita'
'Vishnoi, Pratap'
'Anantharaman, Ganapathi'

_publ_section_title
;
 Coordination polymers based on copper carboxylates and angular
 2,5-bis(imidazol-1-yl)thiophene (thim2) ligand: sequential structural
 transformations
;
_journal_issue 10
_journal_name_full CrystEngComm
_journal_page_first 2153
_journal_paper_doi 10.1039/C4CE02428A
_journal_volume 17
_journal_year 2015
_chemical_formula_moiety 'C48 H44 Cu2 N8 O13 S2'
_chemical_formula_sum 'C48 H44 Cu2 N8 O13 S2'
_chemical_formula_weight 1132.11
_chemical_name_common 'Coordination Polymer'
_chemical_name_systematic
;
 ?
;
_space_group_IT_number 14
_symmetry_cell_setting monoclinic
_symmetry_space_group_name_Hall '-P 2ybc'
_symmetry_space_group_name_H-M 'P 1 21/c 1'
_atom_sites_solution_hydrogens geom
_atom_sites_solution_primary direct
_atom_sites_solution_secondary difmap
_audit_creation_method SHELXL-97
_audit_update_record
;
2014-09-10 deposited with the CCDC.
2015-01-28 downloaded from the CCDC.
;
_cell_angle_alpha 90.00
_cell_angle_beta 91.46(3)
_cell_angle_gamma 90.00
_cell_formula_units_Z 4
_cell_length_a 16.724(3)
_cell_length_b 15.975(3)
_cell_length_c 18.456(4)
_cell_measurement_reflns_used 2419
_cell_measurement_temperature 100(2)
_cell_measurement_theta_max 27.47
_cell_measurement_theta_min 2.43
_cell_volume 4929.2(17)
_computing_cell_refinement 'Bruker SMART'
_computing_data_collection 'Bruker SMART'
_computing_data_reduction 'Bruker SAINT'
_computing_structure_refinement 'SHELXL-97 (Sheldrick, 1997)'
_computing_structure_solution 'SHELXS-97 (Sheldrick, 1990)'
_diffrn_ambient_temperature 100(2)
_diffrn_measured_fraction_theta_full 0.997
_diffrn_measured_fraction_theta_max 0.997
_diffrn_measurement_device_type 'CCD area detector'
_diffrn_measurement_method 'phi and omega scans'
_diffrn_radiation_monochromator graphite
_diffrn_radiation_source 'fine-focus sealed tube'
_diffrn_radiation_type MoK\a
_diffrn_radiation_wavelength 0.71073
_diffrn_reflns_av_R_equivalents 0.1306
_diffrn_reflns_av_sigmaI/netI 0.2057
_diffrn_reflns_limit_h_max 20
_diffrn_reflns_limit_h_min -20
_diffrn_reflns_limit_k_max 11
_diffrn_reflns_limit_k_min -19
_diffrn_reflns_limit_l_max 22
_diffrn_reflns_limit_l_min -22
_diffrn_reflns_number 25221
_diffrn_reflns_theta_full 26.00
_diffrn_reflns_theta_max 26.00
_diffrn_reflns_theta_min 2.06
_exptl_absorpt_coefficient_mu 1.021
_exptl_absorpt_correction_T_max 0.9413
_exptl_absorpt_correction_T_min 0.9137
_exptl_absorpt_correction_type empirical
_exptl_absorpt_process_details sadabs
_exptl_crystal_colour blue
_exptl_crystal_density_diffrn 1.526
_exptl_crystal_density_method 'not measured'
_exptl_crystal_description block
_exptl_crystal_F_000 2328
_exptl_crystal_size_max 0.09
_exptl_crystal_size_mid 0.07
_exptl_crystal_size_min 0.06
_platon_squeeze_details
;
;
_refine_diff_density_max 0.769
_refine_diff_density_min -1.018
_refine_diff_density_rms 0.204
_refine_ls_extinction_method none
_refine_ls_goodness_of_fit_ref 0.871
_refine_ls_hydrogen_treatment constr
_refine_ls_matrix_type full
_refine_ls_number_parameters 622
_refine_ls_number_reflns 9678
_refine_ls_number_restraints 0
_refine_ls_restrained_S_all 0.871
_refine_ls_R_factor_all 0.1611
_refine_ls_R_factor_gt 0.0734
_refine_ls_shift/su_max 0.000
_refine_ls_shift/su_mean 0.000
_refine_ls_structure_factor_coef Fsqd
_refine_ls_weighting_details 'calc w=1/[\s^2^(Fo^2^)+(0.1134P)^2^+0.0000P] where P=(Fo^2^+2Fc^2^)/3'
_refine_ls_weighting_scheme calc
_refine_ls_wR_factor_gt 0.1926
_refine_ls_wR_factor_ref 0.2280
_reflns_number_gt 4110
_reflns_number_total 9678
_reflns_threshold_expression >2sigma(I)
_cod_data_source_file c4ce02428a2.cif
_cod_data_source_block 13marb
_cod_depositor_comments
;
The following automatic conversions were performed:

'_symmetry_cell_setting' value 'Monoclinic' changed to 'monoclinic'
according to
/usr/data/users/saulius/crontab/automatic-downloads/rss-feeds/RSC/lib/dictionaries/cif_core.dic
dictionary named 'cif_core.dic' version 2.4.2 from 2011-04-26.

Automatic conversion script
Id: cif_fix_values 3008 2015-01-20 13:52:24Z robertas 

 Adding full bibliography for 7219431--7219434.cif.
;
_cod_original_sg_symbol_Hall '-p 2ybc'
_cod_original_sg_symbol_H-M P2(1)/c
_cod_database_code 7219434

loop_
_symmetry_equiv_pos_as_xyz
'x, y, z'
'-x, y+1/2, -z+1/2'
'-x, -y, -z'
'x, -y-1/2, z-1/2'

loop_
_atom_site_label
_atom_site_type_symbol
_atom_site_fract_x
_atom_site_fract_y
_atom_site_fract_z
_atom_site_U_iso_or_equiv
_atom_site_adp_type
_atom_site_occupancy
_atom_site_symmetry_multiplicity
_atom_site_calc_flag
_atom_site_refinement_flags
Cu1 Cu 0.14375(5) 0.37320(6) 0.37870(5) 0.0269(3) Uani 1 1 d .
Cu2 Cu 0.33291(5) 0.57928(6) 0.35176(5) 0.0327(3) Uani 1 1 d .
S1 S 0.22888(11) 0.63796(13) 0.60466(10) 0.0322(5) Uani 1 1 d .
S2 S 0.25658(12) 0.40177(13) 0.62212(11) 0.0364(5) Uani 1 1 d .
O1 O 0.0590(3) 0.4301(3) 0.3216(2) 0.0277(12) Uani 1 1 d .
O2 O 0.1335(3) 0.5031(4) 0.2464(3) 0.0449(15) Uani 1 1 d .
O3 O 0.2230(3) 0.3076(4) 0.4362(3) 0.0392(14) Uani 1 1 d .
O4 O 0.1095(3) 0.2472(3) 0.4644(3) 0.0439(15) Uani 1 1 d .
O5 O 0.2449(3) 0.6440(3) 0.3909(3) 0.0348(13) Uani 1 1 d .
O6 O 0.3327(4) 0.7356(4) 0.4335(4) 0.066(2) Uani 1 1 d .
O7 O 0.4254(3) 0.5271(4) 0.3075(3) 0.0416(15) Uani 1 1 d .
O8 O 0.3837(4) 0.3943(4) 0.2972(3) 0.0539(17) Uani 1 1 d .
O9W O 0.2470(3) 0.4651(3) 0.3385(3) 0.0359(13) Uani 1 1 d .
N1 N 0.1179(3) 0.4408(4) 0.4656(3) 0.0238(14) Uani 1 1 d .
N2 N 0.1130(3) 0.5420(4) 0.5430(3) 0.0211(13) Uani 1 1 d .
N3 N 0.2571(4) 0.7842(4) 0.6749(3) 0.0318(16) Uani 1 1 d .
N4 N 0.3133(4) 0.8651(4) 0.7566(4) 0.0374(17) Uani 1 1 d .
N5 N 0.3690(4) 0.5402(5) 0.4492(4) 0.0395(18) Uani 1 1 d .
N6 N 0.3768(4) 0.4685(5) 0.5486(4) 0.046(2) Uani 1 1 d .
N7 N 0.2142(4) 0.2841(4) 0.7180(3) 0.0332(16) Uani 1 1 d .
N8 N 0.1565(4) 0.2048(4) 0.7969(3) 0.0305(15) Uani 1 1 d .
C1 C 0.1422(4) 0.5165(5) 0.4797(4) 0.0254(17) Uani 1 1 d .
H1 H 0.1748 0.5483 0.4503 0.030 Uiso 1 1 calc R
C2 C 0.0702(4) 0.4181(5) 0.5222(4) 0.0253(17) Uani 1 1 d .
H2 H 0.0444 0.3668 0.5262 0.030 Uiso 1 1 calc R
C3 C 0.0662(4) 0.4791(5) 0.5697(4) 0.0265(17) Uani 1 1 d .
H3 H 0.0378 0.4796 0.6124 0.032 Uiso 1 1 calc R
C4 C 0.1330(4) 0.6181(5) 0.5776(4) 0.0250(17) Uani 1 1 d .
C5 C 0.0816(4) 0.6797(5) 0.5970(4) 0.0280(18) Uani 1 1 d .
H5 H 0.0269 0.6784 0.5870 0.034 Uiso 1 1 calc R
C6 C 0.1211(4) 0.7459(5) 0.6342(4) 0.0314(19) Uani 1 1 d .
H6 H 0.0953 0.7927 0.6523 0.038 Uiso 1 1 calc R
C7 C 0.2002(5) 0.7328(5) 0.6402(4) 0.0292(18) Uani 1 1 d .
C8 C 0.2488(5) 0.8213(5) 0.7395(4) 0.0316(19) Uani 1 1 d .
H8 H 0.2041 0.8167 0.7681 0.038 Uiso 1 1 calc R
C9 C 0.3306(6) 0.8060(6) 0.6500(5) 0.055(3) Uani 1 1 d .
H9 H 0.3527 0.7894 0.6066 0.066 Uiso 1 1 calc R
C10 C 0.3644(5) 0.8558(6) 0.7002(4) 0.052(3) Uani 1 1 d .
H10 H 0.4147 0.8803 0.6974 0.062 Uiso 1 1 calc R
C11 C 0.3456(4) 0.4726(5) 0.4826(4) 0.035(2) Uani 1 1 d .
H11 H 0.3113 0.4326 0.4623 0.042 Uiso 1 1 calc R
C12 C 0.4187(5) 0.5820(6) 0.4989(5) 0.052(3) Uani 1 1 d .
H12 H 0.4448 0.6322 0.4902 0.062 Uiso 1 1 calc R
C13 C 0.4233(5) 0.5397(6) 0.5601(5) 0.054(3) Uani 1 1 d .
H13 H 0.4518 0.5544 0.6022 0.065 Uiso 1 1 calc R
C14 C 0.3540(5) 0.4094(6) 0.6002(5) 0.053(3) Uani 1 1 d .
C15 C 0.4001(6) 0.3524(10) 0.6352(8) 0.135(7) Uani 1 1 d .
H15 H 0.4546 0.3457 0.6283 0.163 Uiso 1 1 calc R
C16 C 0.3541(7) 0.3032(10) 0.6845(8) 0.136(7) Uani 1 1 d .
H16 H 0.3758 0.2622 0.7149 0.163 Uiso 1 1 calc R
C17 C 0.2762(5) 0.3236(6) 0.6814(5) 0.052(3) Uani 1 1 d .
C18 C 0.2243(5) 0.2370(5) 0.7790(4) 0.0309(19) Uani 1 1 d .
H18 H 0.2726 0.2291 0.8041 0.037 Uiso 1 1 calc R
C19 C 0.1370(5) 0.2807(6) 0.6977(4) 0.042(2) Uani 1 1 d .
H19 H 0.1128 0.3068 0.6578 0.050 Uiso 1 1 calc R
C20 C 0.1013(5) 0.2316(5) 0.7467(4) 0.041(2) Uani 1 1 d .
H20 H 0.0472 0.2182 0.7463 0.049 Uiso 1 1 calc R
C21 C 0.0692(5) 0.4762(5) 0.2666(5) 0.036(2) Uani 1 1 d .
C22 C -0.0060(5) 0.4998(5) 0.2247(4) 0.0317(19) Uani 1 1 d .
C23 C -0.0807(5) 0.4677(6) 0.2431(4) 0.042(2) Uani 1 1 d .
H23 H -0.0854 0.4289 0.2803 0.050 Uiso 1 1 calc R
C24 C -0.1483(5) 0.4957(7) 0.2035(5) 0.058(3) Uani 1 1 d .
H24 H -0.1984 0.4743 0.2141 0.070 Uiso 1 1 calc R
C25 C -0.1418(6) 0.5538(6) 0.1496(5) 0.050(3) Uani 1 1 d .
H25 H -0.1876 0.5737 0.1257 0.060 Uiso 1 1 calc R
C26 C -0.0700(6) 0.5822(6) 0.1312(5) 0.050(2) Uani 1 1 d .
H26 H -0.0664 0.6209 0.0938 0.061 Uiso 1 1 calc R
C27 C -0.0008(5) 0.5550(5) 0.1669(5) 0.044(2) Uani 1 1 d .
H27 H 0.0489 0.5737 0.1521 0.053 Uiso 1 1 calc R
C28 C 0.1819(6) 0.2524(5) 0.4691(4) 0.035(2) Uani 1 1 d .
C29 C 0.2283(6) 0.1912(6) 0.5168(5) 0.052(2) Uani 1 1 d .
C30 C 0.1875(7) 0.1394(6) 0.5614(5) 0.060(3) Uani 1 1 d .
H30 H 0.1319 0.1414 0.5612 0.072 Uiso 1 1 calc R
C31 C 0.2273(11) 0.0841(8) 0.6067(7) 0.096(5) Uani 1 1 d .
H31 H 0.1996 0.0482 0.6368 0.115 Uiso 1 1 calc R
C32 C 0.3084(16) 0.0837(14) 0.6058(11) 0.187(11) Uani 1 1 d .
H32 H 0.3361 0.0464 0.6358 0.224 Uiso 1 1 calc R
C33 C 0.3513(15) 0.1360(16) 0.5624(15) 0.252(15) Uani 1 1 d .
H33 H 0.4069 0.1358 0.5631 0.303 Uiso 1 1 calc R
C34 C 0.3079(9) 0.1879(12) 0.5184(11) 0.169(9) Uani 1 1 d .
H34 H 0.3354 0.2232 0.4875 0.203 Uiso 1 1 calc R
C35 C 0.4328(5) 0.4517(7) 0.2877(4) 0.040(2) Uani 1 1 d .
C36 C 0.5077(5) 0.4311(7) 0.2509(5) 0.049(3) Uani 1 1 d .
C37 C 0.5260(6) 0.3515(7) 0.2367(6) 0.065(3) Uani 1 1 d .
H37 H 0.4920 0.3089 0.2512 0.078 Uiso 1 1 calc R
C38 C 0.5951(7) 0.3317(9) 0.2004(7) 0.090(4) Uani 1 1 d .
H38 H 0.6072 0.2760 0.1911 0.108 Uiso 1 1 calc R
C39 C 0.6447(8) 0.3922(12) 0.1787(10) 0.128(6) Uani 1 1 d .
H39 H 0.6899 0.3783 0.1530 0.153 Uiso 1 1 calc R
C40 C 0.6289(8) 0.4755(12) 0.1943(10) 0.150(7) Uani 1 1 d .
H40 H 0.6640 0.5177 0.1811 0.179 Uiso 1 1 calc R
C41 C 0.5575(7) 0.4942(9) 0.2311(8) 0.105(5) Uani 1 1 d .
H41 H 0.5447 0.5494 0.2417 0.127 Uiso 1 1 calc R
C42 C 0.2636(5) 0.7130(6) 0.4193(4) 0.041(2) Uani 1 1 d .
C43 C 0.1939(5) 0.7690(5) 0.4376(4) 0.038(2) Uani 1 1 d .
C44 C 0.1172(5) 0.7484(6) 0.4159(5) 0.048(2) Uani 1 1 d .
H44 H 0.1075 0.6980 0.3921 0.058 Uiso 1 1 calc R
C45 C 0.0548(6) 0.8015(7) 0.4291(6) 0.063(3) Uani 1 1 d .
H45 H 0.0031 0.7872 0.4141 0.076 Uiso 1 1 calc R
C46 C 0.0691(8) 0.8766(8) 0.4650(6) 0.076(4) Uani 1 1 d .
H46 H 0.0265 0.9123 0.4742 0.092 Uiso 1 1 calc R
C47 C 0.1453(9) 0.8991(7) 0.4873(5) 0.071(3) Uani 1 1 d .
H47 H 0.1551 0.9490 0.5119 0.085 Uiso 1 1 calc R
C48 C 0.2072(7) 0.8441(7) 0.4716(5) 0.060(3) Uani 1 1 d .
H48 H 0.2594 0.8589 0.4846 0.072 Uiso 1 1 calc R

loop_
_atom_site_aniso_label
_atom_site_aniso_U_11
_atom_site_aniso_U_22
_atom_site_aniso_U_33
_atom_site_aniso_U_23
_atom_site_aniso_U_13
_atom_site_aniso_U_12
Cu1 0.0264(5) 0.0326(6) 0.0216(5) -0.0045(4) -0.0007(4) 0.0037(4)
Cu2 0.0254(5) 0.0424(7) 0.0302(5) 0.0113(5) 0.0003(4) 0.0049(4)
S1 0.0295(11) 0.0370(13) 0.0299(11) -0.0082(9) -0.0008(9) -0.0034(9)
S2 0.0334(12) 0.0404(14) 0.0354(12) 0.0121(10) 0.0012(9) -0.0001(9)
O1 0.035(3) 0.032(3) 0.016(3) 0.002(2) 0.001(2) 0.000(2)
O2 0.018(3) 0.069(4) 0.047(4) 0.013(3) -0.006(3) -0.009(3)
O3 0.040(3) 0.045(4) 0.033(3) -0.004(3) -0.002(3) 0.004(3)
O4 0.038(4) 0.040(4) 0.054(4) -0.011(3) 0.000(3) 0.003(3)
O5 0.035(3) 0.038(4) 0.032(3) 0.002(3) 0.001(2) -0.001(3)
O6 0.046(4) 0.044(4) 0.109(6) 0.014(4) -0.005(4) -0.009(3)
O7 0.032(3) 0.046(4) 0.046(4) 0.014(3) 0.005(3) 0.007(3)
O8 0.044(4) 0.055(5) 0.063(4) -0.004(3) 0.011(3) 0.009(3)
O9W 0.027(3) 0.045(4) 0.035(3) 0.006(3) -0.002(2) -0.010(2)
N1 0.024(3) 0.026(4) 0.021(3) 0.004(3) -0.003(3) 0.004(3)
N2 0.019(3) 0.025(4) 0.019(3) -0.005(3) 0.009(3) 0.000(3)
N3 0.030(4) 0.040(4) 0.026(4) -0.014(3) 0.006(3) -0.012(3)
N4 0.036(4) 0.033(4) 0.042(4) -0.011(3) 0.001(3) -0.012(3)
N5 0.024(4) 0.054(5) 0.041(4) 0.019(4) -0.007(3) -0.002(3)
N6 0.021(4) 0.076(6) 0.039(4) 0.031(4) -0.015(3) -0.006(4)
N7 0.032(4) 0.037(4) 0.030(4) 0.009(3) 0.004(3) -0.003(3)
N8 0.029(4) 0.037(4) 0.025(4) 0.001(3) -0.003(3) -0.004(3)
C1 0.018(4) 0.032(5) 0.026(4) -0.001(4) -0.007(3) -0.003(3)
C2 0.023(4) 0.029(5) 0.024(4) -0.002(4) -0.005(3) 0.002(3)
C3 0.020(4) 0.028(5) 0.032(4) 0.000(4) 0.007(3) 0.000(3)
C4 0.023(4) 0.031(5) 0.020(4) -0.004(3) -0.004(3) 0.005(3)
C5 0.020(4) 0.039(5) 0.025(4) 0.002(4) -0.002(3) -0.007(3)
C6 0.029(5) 0.031(5) 0.035(5) -0.003(4) 0.002(4) 0.000(4)
C7 0.039(5) 0.030(5) 0.019(4) -0.008(3) 0.002(3) -0.011(4)
C8 0.035(5) 0.028(5) 0.032(5) -0.010(4) 0.007(4) -0.005(4)
C9 0.057(6) 0.070(7) 0.040(6) -0.024(5) 0.019(5) -0.019(5)
C10 0.041(5) 0.081(8) 0.035(5) -0.027(5) 0.021(4) -0.026(5)
C11 0.026(5) 0.049(6) 0.030(4) 0.015(4) -0.006(4) -0.005(4)
C12 0.033(5) 0.074(7) 0.048(6) 0.025(5) -0.001(4) -0.017(5)
C13 0.033(5) 0.085(8) 0.044(6) 0.018(5) -0.015(4) -0.025(5)
C14 0.035(5) 0.081(8) 0.044(5) 0.044(5) -0.003(4) -0.004(5)
C15 0.034(7) 0.229(18) 0.144(13) 0.142(13) 0.016(7) 0.009(8)
C16 0.048(8) 0.205(17) 0.155(13) 0.150(13) 0.021(8) 0.042(9)
C17 0.043(6) 0.076(7) 0.040(5) 0.033(5) 0.013(4) 0.014(5)
C18 0.032(5) 0.033(5) 0.027(4) 0.010(4) -0.007(4) -0.001(4)
C19 0.025(5) 0.058(6) 0.043(5) 0.023(5) -0.006(4) 0.010(4)
C20 0.028(5) 0.052(6) 0.043(5) 0.017(5) 0.002(4) -0.005(4)
C21 0.027(5) 0.038(5) 0.042(5) -0.014(4) -0.013(4) 0.012(4)
C22 0.041(5) 0.030(5) 0.024(4) -0.009(4) 0.003(4) 0.005(4)
C23 0.031(5) 0.058(6) 0.036(5) 0.000(4) -0.004(4) -0.004(4)
C24 0.021(5) 0.091(8) 0.062(7) -0.006(6) -0.009(4) 0.004(5)
C25 0.050(6) 0.063(7) 0.036(5) 0.015(5) -0.011(5) 0.022(5)
C26 0.058(6) 0.042(6) 0.052(6) 0.008(5) -0.005(5) 0.007(5)
C27 0.044(6) 0.042(6) 0.046(5) 0.005(4) -0.008(4) -0.001(4)
C28 0.053(6) 0.032(5) 0.019(4) -0.010(4) 0.004(4) -0.003(4)
C29 0.061(7) 0.048(6) 0.046(6) 0.011(5) -0.002(5) 0.012(5)
C30 0.089(8) 0.042(6) 0.048(6) 0.009(5) 0.008(6) 0.011(5)
C31 0.181(16) 0.052(8) 0.055(7) 0.009(6) 0.000(9) 0.019(9)
C32 0.24(3) 0.153(19) 0.167(18) 0.092(15) -0.096(19) 0.061(19)
C33 0.21(3) 0.22(3) 0.32(3) 0.16(3) -0.12(2) 0.06(2)
C34 0.076(11) 0.188(19) 0.24(2) 0.127(17) -0.016(12) 0.028(11)
C35 0.025(5) 0.062(7) 0.034(5) 0.017(5) -0.003(4) 0.014(5)
C36 0.030(5) 0.076(8) 0.042(5) 0.011(5) 0.000(4) 0.016(5)
C37 0.039(6) 0.079(9) 0.076(8) -0.018(6) -0.006(5) 0.018(5)
C38 0.062(8) 0.084(10) 0.124(11) -0.038(9) 0.011(8) 0.009(7)
C39 0.061(9) 0.131(15) 0.194(17) -0.058(13) 0.053(10) 0.020(9)
C40 0.053(9) 0.150(17) 0.25(2) -0.043(15) 0.057(11) -0.006(9)
C41 0.054(8) 0.107(11) 0.158(13) -0.012(10) 0.060(8) 0.006(7)
C42 0.037(5) 0.049(6) 0.036(5) 0.013(4) 0.002(4) -0.009(4)
C43 0.045(6) 0.037(5) 0.032(5) -0.006(4) 0.009(4) 0.006(4)
C44 0.041(6) 0.047(6) 0.058(6) 0.007(5) 0.012(5) 0.006(5)
C45 0.066(7) 0.045(7) 0.080(8) 0.025(6) 0.026(6) 0.017(5)
C46 0.091(10) 0.072(9) 0.067(8) 0.026(7) 0.035(7) 0.032(7)
C47 0.125(11) 0.048(7) 0.039(6) 0.003(5) 0.007(7) 0.021(7)
C48 0.080(8) 0.063(8) 0.036(5) 0.009(5) -0.004(5) -0.004(6)

loop_
_atom_type_symbol
_atom_type_description
_atom_type_scat_dispersion_real
_atom_type_scat_dispersion_imag
_atom_type_scat_source
C C 0.0033 0.0016 'International Tables Vol C Tables 4.2.6.8 and 6.1.1.4'
H H 0.0000 0.0000 'International Tables Vol C Tables 4.2.6.8 and 6.1.1.4'
N N 0.0061 0.0033 'International Tables Vol C Tables 4.2.6.8 and 6.1.1.4'
O O 0.0106 0.0060 'International Tables Vol C Tables 4.2.6.8 and 6.1.1.4'
S S 0.1246 0.1234 'International Tables Vol C Tables 4.2.6.8 and 6.1.1.4'
Cu Cu 0.3201 1.2651 'International Tables Vol C Tables 4.2.6.8 and 6.1.1.4'

loop_
_geom_angle_atom_site_label_1
_geom_angle_atom_site_label_2
_geom_angle_atom_site_label_3
_geom_angle
_geom_angle_site_symmetry_1
_geom_angle_site_symmetry_3
O1 Cu1 N8 88.4(2) . 4_565
O1 Cu1 O3 175.2(2) . .
N8 Cu1 O3 89.5(2) 4_565 .
O1 Cu1 N1 90.7(2) . .
N8 Cu1 N1 171.6(3) 4_565 .
O3 Cu1 N1 90.6(2) . .
O1 Cu1 O9W 93.79(19) . .
N8 Cu1 O9W 93.3(2) 4_565 .
O3 Cu1 O9W 90.7(2) . .
N1 Cu1 O9W 95.1(2) . .
O5 Cu2 O7 173.1(2) . .
O5 Cu2 N5 92.7(2) . .
O7 Cu2 N5 91.1(3) . .
O5 Cu2 N4 88.9(2) . 4_575
O7 Cu2 N4 86.3(2) . 4_575
N5 Cu2 N4 168.9(3) . 4_575
O5 Cu2 O9W 89.1(2) . .
O7 Cu2 O9W 96.6(2) . .
N5 Cu2 O9W 91.3(2) . .
N4 Cu2 O9W 99.8(2) 4_575 .
C4 S1 C7 90.4(4) . .
C17 S2 C14 92.1(4) . .
C21 O1 Cu1 125.9(5) . .
C28 O3 Cu1 105.0(5) . .
C42 O5 Cu2 116.0(5) . .
C35 O7 Cu2 127.6(5) . .
Cu2 O9W Cu1 153.3(2) . .
C1 N1 C2 106.0(6) . .
C1 N1 Cu1 126.4(5) . .
C2 N1 Cu1 127.5(5) . .
C1 N2 C3 108.4(6) . .
C1 N2 C4 124.6(6) . .
C3 N2 C4 126.8(6) . .
C8 N3 C9 107.5(6) . .
C8 N3 C7 125.5(6) . .
C9 N3 C7 127.0(6) . .
C8 N4 C10 106.5(7) . .
C8 N4 Cu2 124.4(5) . 4_576
C10 N4 Cu2 128.8(5) . 4_576
C11 N5 C12 105.4(7) . .
C11 N5 Cu2 126.8(6) . .
C12 N5 Cu2 127.6(6) . .
C11 N6 C13 107.9(7) . .
C11 N6 C14 123.7(7) . .
C13 N6 C14 127.5(7) . .
C19 N7 C18 107.9(6) . .
C19 N7 C17 127.2(7) . .
C18 N7 C17 124.7(7) . .
C18 N8 C20 106.6(6) . .
C18 N8 Cu1 123.9(5) . 4_566
C20 N8 Cu1 129.4(5) . 4_566
N1 C1 N2 109.8(6) . .
N1 C1 H1 125.1 . .
N2 C1 H1 125.1 . .
C3 C2 N1 110.5(7) . .
C3 C2 H2 124.7 . .
N1 C2 H2 124.7 . .
C2 C3 N2 105.3(6) . .
C2 C3 H3 127.4 . .
N2 C3 H3 127.4 . .
C5 C4 N2 126.7(6) . .
C5 C4 S1 112.7(6) . .
N2 C4 S1 120.5(5) . .
C4 C5 C6 112.2(7) . .
C4 C5 H5 123.9 . .
C6 C5 H5 123.9 . .
C7 C6 C5 111.8(7) . .
C7 C6 H6 124.1 . .
C5 C6 H6 124.1 . .
C6 C7 N3 127.2(7) . .
C6 C7 S1 112.8(6) . .
N3 C7 S1 119.8(6) . .
N4 C8 N3 110.2(7) . .
N4 C8 H8 124.9 . .
N3 C8 H8 124.9 . .
C10 C9 N3 106.6(7) . .
C10 C9 H9 126.7 . .
N3 C9 H9 126.7 . .
C9 C10 N4 109.3(8) . .
C9 C10 H10 125.4 . .
N4 C10 H10 125.4 . .
N5 C11 N6 111.2(7) . .
N5 C11 H11 124.4 . .
N6 C11 H11 124.4 . .
C13 C12 N5 110.0(8) . .
C13 C12 H12 125.0 . .
N5 C12 H12 125.0 . .
C12 C13 N6 105.6(8) . .
C12 C13 H13 127.2 . .
N6 C13 H13 127.2 . .
C15 C14 N6 128.3(8) . .
C15 C14 S2 112.2(7) . .
N6 C14 S2 119.4(6) . .
C14 C15 C16 111.4(9) . .
C14 C15 H15 124.3 . .
C16 C15 H15 124.3 . .
C17 C16 C15 111.9(9) . .
C17 C16 H16 124.0 . .
C15 C16 H16 124.0 . .
C16 C17 N7 126.8(8) . .
C16 C17 S2 112.3(7) . .
N7 C17 S2 120.8(6) . .
N8 C18 N7 109.8(7) . .
N8 C18 H18 125.1 . .
N7 C18 H18 125.1 . .
N7 C19 C20 106.1(7) . .
N7 C19 H19 127.0 . .
C20 C19 H19 127.0 . .
C19 C20 N8 109.6(7) . .
C19 C20 H20 125.2 . .
N8 C20 H20 125.2 . .
O2 C21 O1 125.8(7) . .
O2 C21 C22 118.8(8) . .
O1 C21 C22 115.3(7) . .
C27 C22 C23 119.5(8) . .
C27 C22 C21 119.1(7) . .
C23 C22 C21 121.5(8) . .
C22 C23 C24 118.0(8) . .
C22 C23 H23 121.0 . .
C24 C23 H23 121.0 . .
C25 C24 C23 121.1(9) . .
C25 C24 H24 119.4 . .
C23 C24 H24 119.4 . .
C26 C25 C24 120.3(8) . .
C26 C25 H25 119.9 . .
C24 C25 H25 119.9 . .
C25 C26 C27 121.2(9) . .
C25 C26 H26 119.4 . .
C27 C26 H26 119.4 . .
C26 C27 C22 119.8(8) . .
C26 C27 H27 120.1 . .
C22 C27 H27 120.1 . .
O4 C28 O3 124.0(8) . .
O4 C28 C29 119.5(8) . .
O3 C28 C29 116.5(8) . .
C34 C29 C30 118.6(11) . .
C34 C29 C28 122.3(10) . .
C30 C29 C28 119.1(9) . .
C29 C30 C31 121.0(12) . .
C29 C30 H30 119.5 . .
C31 C30 H30 119.5 . .
C32 C31 C30 117.6(14) . .
C32 C31 H31 121.2 . .
C30 C31 H31 121.2 . .
C31 C32 C33 122.9(16) . .
C31 C32 H32 118.5 . .
C33 C32 H32 118.5 . .
C34 C33 C32 116(2) . .
C34 C33 H33 121.9 . .
C32 C33 H33 121.9 . .
C29 C34 C33 123.7(19) . .
C29 C34 H34 118.1 . .
C33 C34 H34 118.1 . .
O8 C35 O7 126.2(8) . .
O8 C35 C36 118.1(9) . .
O7 C35 C36 115.7(9) . .
C37 C36 C41 120.5(10) . .
C37 C36 C35 120.2(10) . .
C41 C36 C35 119.3(10) . .
C36 C37 C38 120.6(11) . .
C36 C37 H37 119.7 . .
C38 C37 H37 119.7 . .
C39 C38 C37 120.7(12) . .
C39 C38 H38 119.7 . .
C37 C38 H38 119.7 . .
C38 C39 C40 120.4(13) . .
C38 C39 H39 119.8 . .
C40 C39 H39 119.8 . .
C39 C40 C41 117.9(14) . .
C39 C40 H40 121.1 . .
C41 C40 H40 121.1 . .
C36 C41 C40 120.0(13) . .
C36 C41 H41 120.0 . .
C40 C41 H41 120.0 . .
O6 C42 O5 124.5(9) . .
O6 C42 C43 120.2(9) . .
O5 C42 C43 115.3(8) . .
C48 C43 C44 118.8(9) . .
C48 C43 C42 120.2(9) . .
C44 C43 C42 120.8(8) . .
C45 C44 C43 120.6(10) . .
C45 C44 H44 119.7 . .
C43 C44 H44 119.7 . .
C44 C45 C46 119.8(11) . .
C44 C45 H45 120.1 . .
C46 C45 H45 120.1 . .
C47 C46 C45 120.9(11) . .
C47 C46 H46 119.5 . .
C45 C46 H46 119.5 . .
C46 C47 C48 117.4(11) . .
C46 C47 H47 121.3 . .
C48 C47 H47 121.3 . .
C43 C48 C47 122.4(10) . .
C43 C48 H48 118.8 . .
C47 C48 H48 118.8 . .

loop_
_geom_bond_atom_site_label_1
_geom_bond_atom_site_label_2
_geom_bond_distance
_geom_bond_site_symmetry_2
Cu1 O1 1.968(5) .
Cu1 N8 1.974(6) 4_565
Cu1 O3 1.978(5) .
Cu1 N1 1.990(6) .
Cu1 O9W 2.399(5) .
Cu2 O5 1.952(5) .
Cu2 O7 1.955(6) .
Cu2 N5 1.982(6) .
Cu2 N4 1.989(6) 4_575
Cu2 O9W 2.330(5) .
S1 C4 1.697(7) .
S1 C7 1.724(8) .
S2 C17 1.687(9) .
S2 C14 1.693(9) .
O1 C21 1.268(9) .
O2 C21 1.225(9) .
O3 C28 1.281(9) .
O4 C28 1.215(9) .
O5 C42 1.256(10) .
O6 C42 1.232(9) .
O7 C35 1.265(10) .
O8 C35 1.245(11) .
N1 C1 1.300(9) .
N1 C2 1.381(8) .
N2 C1 1.340(8) .
N2 C3 1.373(9) .
N2 C4 1.410(9) .
N3 C8 1.341(9) .
N3 C9 1.368(10) .
N3 C7 1.399(9) .
N4 C8 1.317(9) .
N4 C10 1.371(10) .
N4 Cu2 1.989(6) 4_576
N5 C11 1.310(9) .
N5 C12 1.393(11) .
N6 C11 1.314(9) .
N6 C13 1.392(11) .
N6 C14 1.400(10) .
N7 C19 1.337(9) .
N7 C18 1.361(9) .
N7 C17 1.402(10) .
N8 C18 1.295(9) .
N8 C20 1.360(9) .
N8 Cu1 1.974(6) 4_566
C1 H1 0.9300 .
C2 C3 1.314(10) .
C2 H2 0.9300 .
C3 H3 0.9300 .
C4 C5 1.361(10) .
C5 C6 1.415(10) .
C5 H5 0.9300 .
C6 C7 1.342(10) .
C6 H6 0.9300 .
C8 H8 0.9300 .
C9 C10 1.336(11) .
C9 H9 0.9300 .
C10 H10 0.9300 .
C11 H11 0.9300 .
C12 C13 1.316(11) .
C12 H12 0.9300 .
C13 H13 0.9300 .
C14 C15 1.348(14) .
C15 C16 1.440(14) .
C15 H15 0.9300 .
C16 C17 1.343(12) .
C16 H16 0.9300 .
C18 H18 0.9300 .
C19 C20 1.348(10) .
C19 H19 0.9300 .
C20 H20 0.9300 .
C21 C22 1.508(10) .
C22 C27 1.390(11) .
C22 C23 1.400(10) .
C23 C24 1.403(11) .
C23 H23 0.9300 .
C24 C25 1.367(12) .
C24 H24 0.9300 .
C25 C26 1.335(12) .
C25 H25 0.9300 .
C26 C27 1.386(11) .
C26 H26 0.9300 .
C27 H27 0.9300 .
C28 C29 1.516(12) .
C29 C34 1.333(15) .
C29 C30 1.362(12) .
C30 C31 1.377(16) .
C30 H30 0.9300 .
C31 C32 1.36(2) .
C31 H31 0.9300 .
C32 C33 1.37(3) .
C32 H32 0.9300 .
C33 C34 1.36(2) .
C33 H33 0.9300 .
C34 H34 0.9300 .
C35 C36 1.478(11) .
C36 C37 1.336(13) .
C36 C41 1.363(15) .
C37 C38 1.387(14) .
C37 H37 0.9300 .
C38 C39 1.341(18) .
C38 H38 0.9300 .
C39 C40 1.39(2) .
C39 H39 0.9300 .
C40 C41 1.421(15) .
C40 H40 0.9300 .
C41 H41 0.9300 .
C42 C43 1.513(12) .
C43 C48 1.368(12) .
C43 C44 1.374(11) .
C44 C45 1.372(12) .
C44 H44 0.9300 .
C45 C46 1.389(15) .
C45 H45 0.9300 .
C46 C47 1.377(16) .
C46 H46 0.9300 .
C47 C48 1.395(14) .
C47 H47 0.9300 .
C48 H48 0.9300 .

loop_
_geom_torsion_atom_site_label_1
_geom_torsion_atom_site_label_2
_geom_torsion_atom_site_label_3
_geom_torsion_atom_site_label_4
_geom_torsion
_geom_torsion_site_symmetry_1
N8 Cu1 O1 C21 -72.1(6) 4_565
O3 Cu1 O1 C21 -138(2) .
N1 Cu1 O1 C21 116.3(6) .
O9W Cu1 O1 C21 21.1(6) .
O1 Cu1 O3 C28 -25(3) .
N8 Cu1 O3 C28 -89.9(5) 4_565
N1 Cu1 O3 C28 81.6(5) .
O9W Cu1 O3 C28 176.8(5) .
O7 Cu2 O5 C42 -45(2) .
N5 Cu2 O5 C42 77.8(6) .
N4 Cu2 O5 C42 -91.2(6) 4_575
O9W Cu2 O5 C42 169.1(5) .
O5 Cu2 O7 C35 -152.9(17) .
N5 Cu2 O7 C35 84.3(7) .
N4 Cu2 O7 C35 -106.5(7) 4_575
O9W Cu2 O7 C35 -7.1(7) .
O5 Cu2 O9W Cu1 -42.4(5) .
O7 Cu2 O9W Cu1 141.5(5) .
N5 Cu2 O9W Cu1 50.2(6) .
N4 Cu2 O9W Cu1 -131.2(5) 4_575
O1 Cu1 O9W Cu2 98.9(5) .
N8 Cu1 O9W Cu2 -172.4(5) 4_565
O3 Cu1 O9W Cu2 -82.8(5) .
N1 Cu1 O9W Cu2 7.9(6) .
O1 Cu1 N1 C1 -81.9(6) .
N8 Cu1 N1 C1 -166.0(15) 4_565
O3 Cu1 N1 C1 102.8(6) .
O9W Cu1 N1 C1 12.0(6) .
O1 Cu1 N1 C2 97.0(6) .
N8 Cu1 N1 C2 13(2) 4_565
O3 Cu1 N1 C2 -78.4(6) .
O9W Cu1 N1 C2 -169.1(5) .
O5 Cu2 N5 C11 89.8(7) .
O7 Cu2 N5 C11 -96.0(7) .
N4 Cu2 N5 C11 -172.2(12) 4_575
O9W Cu2 N5 C11 0.6(7) .
O5 Cu2 N5 C12 -84.0(7) .
O7 Cu2 N5 C12 90.2(7) .
N4 Cu2 N5 C12 14.0(19) 4_575
O9W Cu2 N5 C12 -173.2(7) .
C2 N1 C1 N2 1.0(8) .
Cu1 N1 C1 N2 -180.0(4) .
C3 N2 C1 N1 -1.2(8) .
C4 N2 C1 N1 174.2(6) .
C1 N1 C2 C3 -0.3(8) .
Cu1 N1 C2 C3 -179.4(5) .
N1 C2 C3 N2 -0.4(8) .
C1 N2 C3 C2 1.0(8) .
C4 N2 C3 C2 -174.4(6) .
C1 N2 C4 C5 122.6(8) .
C3 N2 C4 C5 -62.8(11) .
C1 N2 C4 S1 -61.6(9) .
C3 N2 C4 S1 113.0(7) .
C7 S1 C4 C5 -2.0(6) .
C7 S1 C4 N2 -178.3(6) .
N2 C4 C5 C6 176.9(7) .
S1 C4 C5 C6 0.8(8) .
C4 C5 C6 C7 1.2(9) .
C5 C6 C7 N3 -178.5(7) .
C5 C6 C7 S1 -2.7(8) .
C8 N3 C7 C6 43.4(12) .
C9 N3 C7 C6 -136.5(9) .
C8 N3 C7 S1 -132.1(7) .
C9 N3 C7 S1 48.0(11) .
C4 S1 C7 C6 2.7(6) .
C4 S1 C7 N3 178.8(6) .
C10 N4 C8 N3 0.4(9) .
Cu2 N4 C8 N3 -173.1(5) 4_576
C9 N3 C8 N4 -0.1(10) .
C7 N3 C8 N4 179.9(7) .
C8 N3 C9 C10 -0.2(11) .
C7 N3 C9 C10 179.8(8) .
N3 C9 C10 N4 0.4(11) .
C8 N4 C10 C9 -0.5(11) .
Cu2 N4 C10 C9 172.7(7) 4_576
C12 N5 C11 N6 -0.3(10) .
Cu2 N5 C11 N6 -175.2(5) .
C13 N6 C11 N5 1.1(10) .
C14 N6 C11 N5 171.0(8) .
C11 N5 C12 C13 -0.6(10) .
Cu2 N5 C12 C13 174.3(6) .
N5 C12 C13 N6 1.2(11) .
C11 N6 C13 C12 -1.4(10) .
C14 N6 C13 C12 -170.8(8) .
C11 N6 C14 C15 121.6(14) .
C13 N6 C14 C15 -70.5(18) .
C11 N6 C14 S2 -55.7(12) .
C13 N6 C14 S2 112.3(9) .
C17 S2 C14 C15 1.9(12) .
C17 S2 C14 N6 179.6(9) .
N6 C14 C15 C16 179.7(12) .
S2 C14 C15 C16 -2.9(18) .
C14 C15 C16 C17 3(2) .
C15 C16 C17 N7 175.0(12) .
C15 C16 C17 S2 -1.2(18) .
C19 N7 C17 C16 -153.2(13) .
C18 N7 C17 C16 21.9(17) .
C19 N7 C17 S2 22.7(13) .
C18 N7 C17 S2 -162.1(7) .
C14 S2 C17 C16 -0.3(11) .
C14 S2 C17 N7 -176.8(8) .
C20 N8 C18 N7 -0.2(9) .
Cu1 N8 C18 N7 176.4(5) 4_566
C19 N7 C18 N8 0.1(9) .
C17 N7 C18 N8 -175.9(8) .
C18 N7 C19 C20 0.1(9) .
C17 N7 C19 C20 175.9(8) .
N7 C19 C20 N8 -0.2(10) .
C18 N8 C20 C19 0.2(10) .
Cu1 N8 C20 C19 -176.1(6) 4_566
Cu1 O1 C21 O2 -11.7(11) .
Cu1 O1 C21 C22 169.5(5) .
O2 C21 C22 C27 -3.5(11) .
O1 C21 C22 C27 175.4(7) .
O2 C21 C22 C23 176.8(7) .
O1 C21 C22 C23 -4.3(11) .
C27 C22 C23 C24 -2.6(12) .
C21 C22 C23 C24 177.1(8) .
C22 C23 C24 C25 -1.3(13) .
C23 C24 C25 C26 3.3(15) .
C24 C25 C26 C27 -1.3(14) .
C25 C26 C27 C22 -2.6(14) .
C23 C22 C27 C26 4.5(12) .
C21 C22 C27 C26 -175.2(7) .
Cu1 O3 C28 O4 -1.8(9) .
Cu1 O3 C28 C29 178.9(6) .
O4 C28 C29 C34 172.8(13) .
O3 C28 C29 C34 -7.8(16) .
O4 C28 C29 C30 -9.1(12) .
O3 C28 C29 C30 170.3(8) .
C34 C29 C30 C31 -0.6(18) .
C28 C29 C30 C31 -178.7(9) .
C29 C30 C31 C32 1(2) .
C30 C31 C32 C33 0(3) .
C31 C32 C33 C34 -1(4) .
C30 C29 C34 C33 -1(3) .
C28 C29 C34 C33 178(2) .
C32 C33 C34 C29 1(4) .
Cu2 O7 C35 O8 -5.1(12) .
Cu2 O7 C35 C36 175.8(5) .
O8 C35 C36 C37 -8.1(13) .
O7 C35 C36 C37 171.0(8) .
O8 C35 C36 C41 171.3(10) .
O7 C35 C36 C41 -9.6(13) .
C41 C36 C37 C38 -1.1(16) .
C35 C36 C37 C38 178.3(9) .
C36 C37 C38 C39 0(2) .
C37 C38 C39 C40 2(3) .
C38 C39 C40 C41 -3(3) .
C37 C36 C41 C40 1(2) .
C35 C36 C41 C40 -178.7(12) .
C39 C40 C41 C36 1(3) .
Cu2 O5 C42 O6 -11.4(11) .
Cu2 O5 C42 C43 169.9(5) .
O6 C42 C43 C48 -1.5(12) .
O5 C42 C43 C48 177.2(8) .
O6 C42 C43 C44 173.7(8) .
O5 C42 C43 C44 -7.6(11) .
C48 C43 C44 C45 -1.1(13) .
C42 C43 C44 C45 -176.4(8) .
C43 C44 C45 C46 -0.2(14) .
C44 C45 C46 C47 0.4(15) .
C45 C46 C47 C48 0.8(15) .
C44 C43 C48 C47 2.4(14) .
C42 C43 C48 C47 177.7(8) .
C46 C47 C48 C43 -2.2(15) .

loop_
_platon_squeeze_void_nr
_platon_squeeze_void_average_x
_platon_squeeze_void_average_y
_platon_squeeze_void_average_z
_platon_squeeze_void_volume
_platon_squeeze_void_count_electrons
_platon_squeeze_void_content
1 0.500 0.000 0.500 231 84 ' '
2 0.500 0.500 1.000 231 81 ' ''four water molecules / formula unit'
